data_4108006
loop_
_publ_author_name
'Daniela Buccella'
'Gerard Parkin'

_publ_section_title
;
 Mononuclear and Dinuclear Molybdenum and Tungsten Complexes of
 p-tert-Butyltetrathiacalix[4]arene and
 p-tert-Butyltetrasulfonylcalix[4]arene: Facile Cleavage of the Calixarene
 Ligand Framework by Nickel
;
_journal_name_full 'Journal of the American Chemical Society'
_journal_page_first 8617
_journal_page_last 8619
_journal_paper_doi 10.1021/ja803215x
_journal_volume 130
_journal_year 2008
_chemical_formula_sum 'C67 H91 O12 P3 S4 W'
_chemical_formula_weight 1493.40
_chemical_name_systematic
;
 ?
;
_space_group_IT_number 14
_symmetry_cell_setting monoclinic
_symmetry_space_group_name_Hall '-P 2yn'
_symmetry_space_group_name_H-M 'P 1 21/n 1'
_atom_sites_solution_hydrogens geom
_atom_sites_solution_primary direct
_atom_sites_solution_secondary difmap
_audit_creation_method SHELXL-97
_cell_angle_alpha 90.00
_cell_angle_beta 107.3510(10)
_cell_angle_gamma 90.00
_cell_formula_units_Z 4
_cell_length_a 14.1372(6)
_cell_length_b 24.2372(11)
_cell_length_c 21.5715(10)
_cell_measurement_reflns_used 9988
_cell_measurement_temperature 125(2)
_cell_measurement_theta_max 26.56
_cell_measurement_theta_min 2.20
_cell_volume 7055.1(5)
_computing_cell_refinement 'Bruker SMART'
_computing_data_collection 'Bruker SMART'
_computing_data_reduction 'Bruker SAINT'
_computing_molecular_graphics 'Bruker SHELXTL'
_computing_publication_material 'Bruker SHELXTL'
_computing_structure_refinement 'SHELXL-97 (Sheldrick, 1997)'
_computing_structure_solution 'SHELXS-97 (Sheldrick, 1990)'
_diffrn_ambient_temperature 125(2)
_diffrn_measured_fraction_theta_full 1.000
_diffrn_measured_fraction_theta_max 1.000
_diffrn_measurement_device_type 'CCD area detector'
_diffrn_measurement_method 'phi and omega scans'
_diffrn_radiation_monochromator graphite
_diffrn_radiation_source 'fine-focus sealed tube'
_diffrn_radiation_type MoK\a
_diffrn_radiation_wavelength 0.71073
_diffrn_reflns_av_R_equivalents 0.1190
_diffrn_reflns_av_sigmaI/netI 0.1157
_diffrn_reflns_limit_h_max 20
_diffrn_reflns_limit_h_min -20
_diffrn_reflns_limit_k_max 34
_diffrn_reflns_limit_k_min -34
_diffrn_reflns_limit_l_max 30
_diffrn_reflns_limit_l_min -30
_diffrn_reflns_number 112399
_diffrn_reflns_theta_full 30.51
_diffrn_reflns_theta_max 30.51
_diffrn_reflns_theta_min 1.30
_exptl_absorpt_coefficient_mu 1.881
_exptl_absorpt_correction_T_max 0.9286
_exptl_absorpt_correction_T_min 0.8058
_exptl_absorpt_correction_type empirical
_exptl_absorpt_process_details sadabs
_exptl_crystal_colour ORANGE
_exptl_crystal_density_diffrn 1.406
_exptl_crystal_description BLOCK
_exptl_crystal_F_000 3088
_exptl_crystal_size_max 0.12
_exptl_crystal_size_mid 0.07
_exptl_crystal_size_min 0.04
_platon_squeeze_details
;
The unit cell contains 12 benzene molecules which have been treated as a 
diffuse cotribution to the overall scattering without specific atom positions
by SQUEEZE/PLATON
;
_refine_diff_density_max 1.157
_refine_diff_density_min -0.797
_refine_diff_density_rms 0.121
_refine_ls_extinction_method none
_refine_ls_goodness_of_fit_ref 1.062
_refine_ls_hydrogen_treatment mixed
_refine_ls_matrix_type full
_refine_ls_number_parameters 619
_refine_ls_number_reflns 21530
_refine_ls_number_restraints 1
_refine_ls_restrained_S_all 1.062
_refine_ls_R_factor_all 0.1038
_refine_ls_R_factor_gt 0.0499
_refine_ls_shift/su_max 0.003
_refine_ls_shift/su_mean 0.000
_refine_ls_structure_factor_coef Fsqd
_refine_ls_weighting_details 'calc w=1/[\s^2^(Fo^2^)+(0.0203P)^2^+0.0000P] where P=(Fo^2^+2Fc^2^)/3'
_refine_ls_weighting_scheme calc
_refine_ls_wR_factor_gt 0.0819
_refine_ls_wR_factor_ref 0.0883
_reflns_number_gt 12054
_reflns_number_total 21530
_reflns_threshold_expression >2sigma(I)
_cod_data_source_file ja803215x-file011.cif
_cod_data_source_block sows10p
_cod_original_cell_volume 7055.0(5)
_cod_database_code 4108006

loop_
_symmetry_equiv_pos_as_xyz
'x, y, z'
'-x+1/2, y+1/2, -z+1/2'
'-x, -y, -z'
'x-1/2, -y-1/2, z-1/2'

loop_
_atom_site_label
_atom_site_type_symbol
_atom_site_fract_x
_atom_site_fract_y
_atom_site_fract_z
_atom_site_U_iso_or_equiv
_atom_site_adp_type
_atom_site_occupancy
_atom_site_symmetry_multiplicity
_atom_site_calc_flag
_atom_site_refinement_flags
W W 0.684488(13) 0.662935(7) 1.436453(9) 0.02634(5) Uani 1 1 d .
H1 H 0.592(3) 0.6814(15) 1.3835(18) 0.050(12) Uiso 1 1 d .
P1 P 0.71689(9) 0.69413(5) 1.33378(6) 0.0360(3) Uani 1 1 d .
P2 P 0.60805(8) 0.74312(4) 1.47372(5) 0.0295(3) Uani 1 1 d .
P3 P 0.55329(9) 0.59040(5) 1.40435(6) 0.0366(3) Uani 1 1 d .
S1 S 0.86612(8) 0.57588(4) 1.47873(5) 0.0255(2) Uani 1 1 d .
S2 S 0.62956(8) 0.59503(4) 1.64033(5) 0.0274(2) Uani 1 1 d .
S3 S 0.87480(8) 0.76910(4) 1.75543(5) 0.0310(2) Uani 1 1 d .
S4 S 0.96527(8) 0.79734(4) 1.52200(5) 0.0276(2) Uani 1 1 d .
O1 O 0.81958(19) 0.70305(10) 1.47759(13) 0.0277(6) Uani 1 1 d .
O2 O 0.7107(2) 0.63022(10) 1.52860(13) 0.0321(7) Uani 1 1 d .
O3 O 0.80905(19) 0.67323(10) 1.66031(12) 0.0289(7) Uani 1 1 d .
O4 O 0.9419(2) 0.72857(12) 1.63889(14) 0.0384(8) Uani 1 1 d D
H4 H 0.905(3) 0.7083(18) 1.655(2) 0.075(19) Uiso 1 1 d D
O10 O 0.77817(19) 0.59513(10) 1.42629(12) 0.0263(6) Uani 1 1 d .
O11 O 0.9172(2) 0.53113(10) 1.45962(12) 0.0285(7) Uani 1 1 d .
O12 O 0.5610(2) 0.62175(12) 1.58549(13) 0.0359(7) Uani 1 1 d .
O13 O 0.5909(2) 0.55054(11) 1.67029(13) 0.0351(7) Uani 1 1 d .
O14 O 0.9662(2) 0.73876(12) 1.77388(13) 0.0401(8) Uani 1 1 d .
O15 O 0.8624(2) 0.81247(11) 1.79840(13) 0.0419(8) Uani 1 1 d .
O16 O 0.8992(2) 0.81231(10) 1.45939(13) 0.0309(7) Uani 1 1 d .
O17 O 1.0595(2) 0.82520(11) 1.54256(14) 0.0382(7) Uani 1 1 d .
C10 C 0.9123(3) 0.68677(16) 1.50035(18) 0.0235(9) Uani 1 1 d .
C11 C 0.9476(3) 0.63147(15) 1.50411(18) 0.0233(9) Uani 1 1 d .
C12 C 1.0471(3) 0.61688(16) 1.53096(18) 0.0281(10) Uani 1 1 d .
H12B H 1.0650 0.5790 1.5331 0.034 Uiso 1 1 calc R
C13 C 1.1191(3) 0.65537(17) 1.55420(18) 0.0300(10) Uani 1 1 d .
C14 C 1.0873(3) 0.71061(17) 1.54978(18) 0.0288(10) Uani 1 1 d .
H14B H 1.1354 0.7387 1.5657 0.035 Uiso 1 1 calc R
C15 C 0.9902(3) 0.72586(15) 1.52356(18) 0.0243(9) Uani 1 1 d .
C16 C 1.2273(3) 0.6414(2) 1.5848(2) 0.0465(13) Uani 1 1 d .
C17 C 1.2648(4) 0.6648(3) 1.6536(3) 0.1042(14) Uani 1 1 d .
H17B H 1.2299 0.6469 1.6812 0.156 Uiso 1 1 calc R
H17C H 1.2524 0.7046 1.6524 0.156 Uiso 1 1 calc R
H17D H 1.3361 0.6579 1.6713 0.156 Uiso 1 1 calc R
C18 C 1.2485(4) 0.5825(3) 1.5869(3) 0.1042(14) Uani 1 1 d .
H18A H 1.2112 0.5637 1.6124 0.156 Uiso 1 1 calc R
H18B H 1.3196 0.5765 1.6071 0.156 Uiso 1 1 calc R
H18C H 1.2288 0.5676 1.5426 0.156 Uiso 1 1 calc R
C19 C 1.2903(4) 0.6719(3) 1.5466(3) 0.1042(14) Uani 1 1 d .
H19A H 1.2715 0.6584 1.5017 0.156 Uiso 1 1 calc R
H19B H 1.3609 0.6646 1.5675 0.156 Uiso 1 1 calc R
H19C H 1.2781 0.7117 1.5467 0.156 Uiso 1 1 calc R
C20 C 0.7530(3) 0.58724(15) 1.56083(19) 0.0249(9) Uani 1 1 d .
C21 C 0.7279(3) 0.56652(15) 1.61551(19) 0.0275(9) Uani 1 1 d .
C22 C 0.7765(3) 0.52198(16) 1.65102(19) 0.0326(10) Uani 1 1 d .
H22A H 0.7582 0.5107 1.6880 0.039 Uiso 1 1 calc R
C23 C 0.8513(3) 0.49267(16) 1.63502(19) 0.0313(10) Uani 1 1 d .
C24 C 0.8750(3) 0.51060(16) 1.58085(19) 0.0292(10) Uani 1 1 d .
H24A H 0.9247 0.4917 1.5677 0.035 Uiso 1 1 calc R
C25 C 0.8278(3) 0.55583(15) 1.54515(18) 0.0248(9) Uani 1 1 d .
C26 C 0.9037(4) 0.44342(19) 1.6745(2) 0.0452(13) Uani 1 1 d .
C27 C 0.8714(7) 0.4324(3) 1.7320(4) 0.189(6) Uani 1 1 d .
H27A H 0.8005 0.4238 1.7183 0.284 Uiso 1 1 calc R
H27B H 0.8836 0.4651 1.7600 0.284 Uiso 1 1 calc R
H27C H 0.9087 0.4011 1.7560 0.284 Uiso 1 1 calc R
C28 C 0.8999(6) 0.3948(2) 1.6343(3) 0.102(3) Uani 1 1 d .
H28A H 0.8310 0.3826 1.6166 0.153 Uiso 1 1 calc R
H28B H 0.9395 0.3653 1.6606 0.153 Uiso 1 1 calc R
H28C H 0.9266 0.4039 1.5985 0.153 Uiso 1 1 calc R
C29 C 1.0161(5) 0.4575(3) 1.6987(3) 0.093(2) Uani 1 1 d .
H29A H 1.0525 0.4268 1.7246 0.139 Uiso 1 1 calc R
H29B H 1.0262 0.4910 1.7254 0.139 Uiso 1 1 calc R
H29C H 1.0406 0.4637 1.6612 0.139 Uiso 1 1 calc R
C30 C 0.7587(3) 0.68010(15) 1.70087(17) 0.0218(9) Uani 1 1 d .
C31 C 0.7763(3) 0.72249(15) 1.74722(18) 0.0241(9) Uani 1 1 d .
C32 C 0.7254(3) 0.72635(16) 1.79337(19) 0.0285(9) Uani 1 1 d .
H32A H 0.7399 0.7562 1.8232 0.034 Uiso 1 1 calc R
C33 C 0.6547(3) 0.68832(16) 1.79717(19) 0.0313(10) Uani 1 1 d .
C34 C 0.6317(3) 0.64767(15) 1.74949(19) 0.0286(10) Uani 1 1 d .
H34A H 0.5820 0.6214 1.7496 0.034 Uiso 1 1 calc R
C35 C 0.6789(3) 0.64427(14) 1.70185(17) 0.0214(8) Uani 1 1 d .
C36 C 0.6045(4) 0.68904(18) 1.8507(2) 0.0413(12) Uani 1 1 d .
C37 C 0.6445(5) 0.7343(2) 1.9000(3) 0.098(3) Uani 1 1 d .
H37A H 0.7159 0.7292 1.9198 0.146 Uiso 1 1 calc R
H37B H 0.6111 0.7328 1.9339 0.146 Uiso 1 1 calc R
H37C H 0.6322 0.7703 1.8784 0.146 Uiso 1 1 calc R
C38 C 0.4944(4) 0.6959(3) 1.8206(3) 0.091(2) Uani 1 1 d .
H38A H 0.4693 0.6666 1.7887 0.137 Uiso 1 1 calc R
H38B H 0.4809 0.7319 1.7990 0.137 Uiso 1 1 calc R
H38C H 0.4614 0.6938 1.8545 0.137 Uiso 1 1 calc R
C39 C 0.6234(4) 0.6343(2) 1.8872(2) 0.0700(18) Uani 1 1 d .
H39A H 0.5971 0.6040 1.8568 0.105 Uiso 1 1 calc R
H39B H 0.5904 0.6345 1.9212 0.105 Uiso 1 1 calc R
H39C H 0.6948 0.6292 1.9070 0.105 Uiso 1 1 calc R
C40 C 0.9059(3) 0.77933(16) 1.63362(19) 0.0254(9) Uani 1 1 d .
C41 C 0.9059(3) 0.81308(15) 1.58161(18) 0.0223(9) Uani 1 1 d .
C42 C 0.8658(3) 0.86541(16) 1.57514(19) 0.0299(10) Uani 1 1 d .
H42A H 0.8676 0.8871 1.5388 0.036 Uiso 1 1 calc R
C43 C 0.8229(3) 0.88750(16) 1.6195(2) 0.0326(10) Uani 1 1 d .
C44 C 0.8229(3) 0.85412(16) 1.6720(2) 0.0329(10) Uani 1 1 d .
H44A H 0.7938 0.8678 1.7035 0.039 Uiso 1 1 calc R
C45 C 0.8632(3) 0.80235(15) 1.67992(18) 0.0261(9) Uani 1 1 d .
C46 C 0.7774(4) 0.94585(18) 1.6123(2) 0.0472(13) Uani 1 1 d .
C47 C 0.8209(5) 0.9799(2) 1.6736(3) 0.0764(19) Uani 1 1 d .
H47A H 0.8918 0.9858 1.6802 0.115 Uiso 1 1 calc R
H47B H 0.8117 0.9603 1.7111 0.115 Uiso 1 1 calc R
H47C H 0.7872 1.0157 1.6690 0.115 Uiso 1 1 calc R
C48 C 0.6636(4) 0.9375(2) 1.6021(3) 0.0734(18) Uani 1 1 d .
H48A H 0.6308 0.9735 1.5973 0.110 Uiso 1 1 calc R
H48B H 0.6542 0.9183 1.6398 0.110 Uiso 1 1 calc R
H48C H 0.6350 0.9155 1.5629 0.110 Uiso 1 1 calc R
C49 C 0.7896(5) 0.9766(2) 1.5536(3) 0.075(2) Uani 1 1 d .
H49A H 0.8603 0.9825 1.5592 0.112 Uiso 1 1 calc R
H49B H 0.7559 1.0123 1.5496 0.112 Uiso 1 1 calc R
H49C H 0.7606 0.9548 1.5143 0.112 Uiso 1 1 calc R
C51 C 0.6384(3) 0.6684(2) 1.2566(2) 0.0497(12) Uani 1 1 d .
H51A H 0.6600 0.6841 1.2212 0.075 Uiso 1 1 calc R
H51B H 0.5695 0.6790 1.2511 0.075 Uiso 1 1 calc R
H51C H 0.6432 0.6280 1.2557 0.075 Uiso 1 1 calc R
C52 C 0.8386(3) 0.6726(2) 1.3318(2) 0.0585(15) Uani 1 1 d .
H52A H 0.8494 0.6853 1.2913 0.088 Uiso 1 1 calc R
H52B H 0.8430 0.6323 1.3341 0.088 Uiso 1 1 calc R
H52C H 0.8891 0.6886 1.3689 0.088 Uiso 1 1 calc R
C53 C 0.7178(4) 0.76783(17) 1.3199(2) 0.0450(12) Uani 1 1 d .
H53A H 0.7312 0.7748 1.2785 0.068 Uiso 1 1 calc R
H53B H 0.7696 0.7851 1.3552 0.068 Uiso 1 1 calc R
H53C H 0.6532 0.7834 1.3183 0.068 Uiso 1 1 calc R
C61 C 0.6392(4) 0.80935(16) 1.4463(2) 0.0512(14) Uani 1 1 d .
H61A H 0.6060 0.8387 1.4631 0.077 Uiso 1 1 calc R
H61B H 0.6174 0.8104 1.3987 0.077 Uiso 1 1 calc R
H61C H 0.7111 0.8148 1.4623 0.077 Uiso 1 1 calc R
C62 C 0.4745(3) 0.7465(2) 1.4534(2) 0.0499(13) Uani 1 1 d .
H62A H 0.4554 0.7804 1.4714 0.075 Uiso 1 1 calc R
H62B H 0.4502 0.7144 1.4718 0.075 Uiso 1 1 calc R
H62C H 0.4456 0.7465 1.4061 0.075 Uiso 1 1 calc R
C63 C 0.6481(3) 0.74940(18) 1.5600(2) 0.0426(12) Uani 1 1 d .
H63A H 0.6162 0.7815 1.5729 0.064 Uiso 1 1 calc R
H63B H 0.7202 0.7541 1.5752 0.064 Uiso 1 1 calc R
H63C H 0.6298 0.7160 1.5794 0.064 Uiso 1 1 calc R
C71 C 0.5885(3) 0.52592(17) 1.4468(2) 0.0503(13) Uani 1 1 d .
H71A H 0.5342 0.4994 1.4321 0.075 Uiso 1 1 calc R
H71B H 0.6029 0.5320 1.4936 0.075 Uiso 1 1 calc R
H71C H 0.6477 0.5114 1.4378 0.075 Uiso 1 1 calc R
C72 C 0.4357(3) 0.60312(19) 1.4210(2) 0.0480(13) Uani 1 1 d .
H72A H 0.3914 0.5716 1.4060 0.072 Uiso 1 1 calc R
H72B H 0.4049 0.6365 1.3980 0.072 Uiso 1 1 calc R
H72C H 0.4478 0.6081 1.4678 0.072 Uiso 1 1 calc R
C73 C 0.5154(4) 0.5714(2) 1.3198(2) 0.0579(15) Uani 1 1 d .
H73A H 0.4640 0.5429 1.3121 0.087 Uiso 1 1 calc R
H73B H 0.5726 0.5571 1.3080 0.087 Uiso 1 1 calc R
H73C H 0.4889 0.6039 1.2932 0.087 Uiso 1 1 calc R

loop_
_atom_site_aniso_label
_atom_site_aniso_U_11
_atom_site_aniso_U_22
_atom_site_aniso_U_33
_atom_site_aniso_U_23
_atom_site_aniso_U_13
_atom_site_aniso_U_12
W 0.02958(9) 0.01941(8) 0.03380(9) 0.00174(9) 0.01521(7) 0.00261(9)
P1 0.0400(7) 0.0330(7) 0.0387(7) 0.0083(5) 0.0171(6) 0.0064(5)
P2 0.0315(6) 0.0251(6) 0.0340(7) 0.0007(5) 0.0127(5) 0.0060(5)
P3 0.0441(7) 0.0306(6) 0.0361(7) 0.0035(5) 0.0133(6) -0.0091(6)
S1 0.0367(6) 0.0181(5) 0.0295(6) 0.0008(4) 0.0218(5) 0.0044(4)
S2 0.0322(6) 0.0255(5) 0.0321(6) -0.0077(5) 0.0211(5) -0.0047(5)
S3 0.0425(7) 0.0304(6) 0.0234(6) -0.0021(5) 0.0150(5) -0.0099(5)
S4 0.0365(6) 0.0207(5) 0.0344(6) 0.0021(4) 0.0238(5) 0.0004(5)
O1 0.0293(16) 0.0192(14) 0.0385(17) -0.0021(12) 0.0160(14) 0.0044(12)
O2 0.0489(19) 0.0157(14) 0.0431(18) 0.0027(13) 0.0311(15) 0.0065(13)
O3 0.0340(16) 0.0332(17) 0.0265(15) -0.0045(12) 0.0199(13) -0.0041(13)
O4 0.056(2) 0.0292(17) 0.0419(19) 0.0094(15) 0.0333(17) 0.0102(16)
O10 0.0355(16) 0.0187(14) 0.0308(16) 0.0012(12) 0.0195(13) 0.0038(12)
O11 0.0440(18) 0.0180(14) 0.0314(16) 0.0004(12) 0.0234(14) 0.0073(12)
O12 0.0290(17) 0.0503(19) 0.0319(17) -0.0047(15) 0.0142(14) 0.0013(14)
O13 0.0417(18) 0.0290(16) 0.0458(19) -0.0121(14) 0.0303(15) -0.0128(13)
O14 0.0345(18) 0.050(2) 0.0327(17) 0.0093(15) 0.0058(14) -0.0025(15)
O15 0.070(2) 0.0352(17) 0.0275(17) -0.0113(14) 0.0249(16) -0.0191(16)
O16 0.0477(19) 0.0218(15) 0.0312(17) 0.0063(12) 0.0239(15) 0.0053(13)
O17 0.0367(17) 0.0279(17) 0.059(2) -0.0021(14) 0.0286(16) -0.0081(13)
C10 0.033(2) 0.025(2) 0.020(2) 0.0024(17) 0.0196(19) 0.0033(18)
C11 0.032(2) 0.018(2) 0.028(2) -0.0023(17) 0.0204(19) -0.0008(17)
C12 0.041(3) 0.024(2) 0.022(2) 0.0023(18) 0.013(2) 0.005(2)
C13 0.029(2) 0.034(3) 0.027(2) -0.0007(19) 0.0088(18) 0.010(2)
C14 0.032(2) 0.039(3) 0.021(2) -0.0042(19) 0.0168(19) -0.004(2)
C15 0.033(2) 0.018(2) 0.029(2) 0.0014(17) 0.0208(19) 0.0005(18)
C16 0.036(3) 0.043(3) 0.058(3) -0.006(2) 0.011(3) 0.011(2)
C17 0.056(2) 0.120(4) 0.110(3) -0.017(3) -0.015(2) 0.032(2)
C18 0.056(2) 0.120(4) 0.110(3) -0.017(3) -0.015(2) 0.032(2)
C19 0.056(2) 0.120(4) 0.110(3) -0.017(3) -0.015(2) 0.032(2)
C20 0.032(2) 0.017(2) 0.032(2) -0.0033(17) 0.0191(19) -0.0022(17)
C21 0.036(2) 0.020(2) 0.034(2) -0.0064(18) 0.023(2) -0.0017(18)
C22 0.047(3) 0.032(2) 0.025(2) -0.0031(19) 0.021(2) -0.002(2)
C23 0.048(3) 0.027(2) 0.026(2) 0.0000(18) 0.021(2) 0.004(2)
C24 0.035(2) 0.029(2) 0.030(2) -0.0027(19) 0.019(2) 0.0076(19)
C25 0.037(2) 0.018(2) 0.027(2) -0.0019(17) 0.021(2) 0.0005(18)
C26 0.062(3) 0.046(3) 0.033(3) 0.010(2) 0.023(3) 0.026(3)
C27 0.321(12) 0.177(8) 0.147(7) 0.146(7) 0.190(8) 0.202(9)
C28 0.204(8) 0.034(3) 0.080(5) 0.020(3) 0.062(5) 0.053(4)
C29 0.109(6) 0.074(5) 0.078(5) 0.013(4) 0.002(4) 0.035(4)
C30 0.027(2) 0.024(2) 0.018(2) 0.0036(16) 0.0107(17) 0.0065(16)
C31 0.033(2) 0.021(2) 0.022(2) -0.0011(17) 0.0150(19) -0.0020(17)
C32 0.041(3) 0.023(2) 0.026(2) -0.0037(18) 0.017(2) -0.0012(19)
C33 0.044(3) 0.029(2) 0.031(2) -0.0036(19) 0.026(2) -0.002(2)
C34 0.035(2) 0.026(2) 0.034(2) -0.0056(18) 0.023(2) -0.0037(17)
C35 0.025(2) 0.023(2) 0.021(2) -0.0045(16) 0.0130(17) 0.0007(16)
C36 0.061(3) 0.035(3) 0.044(3) -0.015(2) 0.041(3) -0.012(2)
C37 0.164(7) 0.080(4) 0.096(5) -0.050(4) 0.111(5) -0.061(4)
C38 0.079(5) 0.148(6) 0.072(4) 0.000(4) 0.061(4) 0.038(4)
C39 0.114(5) 0.064(4) 0.061(4) 0.003(3) 0.069(4) 0.001(3)
C40 0.030(2) 0.023(2) 0.028(2) -0.0008(18) 0.0154(19) -0.0047(18)
C41 0.029(2) 0.019(2) 0.024(2) 0.0008(17) 0.0150(18) 0.0020(17)
C42 0.040(3) 0.025(2) 0.027(2) 0.0020(18) 0.014(2) -0.0024(19)
C43 0.045(3) 0.028(2) 0.030(2) 0.0024(19) 0.019(2) 0.007(2)
C44 0.047(3) 0.027(2) 0.031(2) -0.0067(18) 0.021(2) -0.001(2)
C45 0.036(2) 0.021(2) 0.023(2) -0.0016(17) 0.0109(19) -0.0082(18)
C46 0.072(4) 0.031(3) 0.046(3) 0.004(2) 0.029(3) 0.017(2)
C47 0.142(6) 0.034(3) 0.059(4) -0.007(3) 0.040(4) 0.019(3)
C48 0.084(5) 0.071(4) 0.075(4) 0.010(3) 0.039(4) 0.035(3)
C49 0.135(6) 0.041(3) 0.060(4) 0.019(3) 0.047(4) 0.046(3)
C51 0.063(3) 0.049(3) 0.042(3) -0.005(3) 0.023(2) 0.012(3)
C52 0.052(3) 0.083(4) 0.051(3) 0.034(3) 0.031(3) 0.017(3)
C53 0.062(3) 0.039(3) 0.040(3) 0.007(2) 0.024(3) -0.005(2)
C61 0.078(4) 0.023(2) 0.068(4) 0.010(2) 0.045(3) 0.014(2)
C62 0.040(3) 0.064(3) 0.043(3) -0.019(3) 0.008(2) 0.012(2)
C63 0.051(3) 0.035(3) 0.036(3) -0.008(2) 0.004(2) 0.004(2)
C71 0.039(3) 0.031(3) 0.075(4) 0.009(3) 0.008(3) -0.007(2)
C72 0.038(3) 0.048(3) 0.056(3) 0.016(3) 0.011(2) -0.003(2)
C73 0.076(4) 0.045(3) 0.053(3) -0.006(3) 0.019(3) -0.025(3)

loop_
_atom_type_symbol
_atom_type_description
_atom_type_scat_dispersion_real
_atom_type_scat_dispersion_imag
_atom_type_scat_source
C C 0.0033 0.0016 'International Tables Vol C Tables 4.2.6.8 and 6.1.1.4'
H H 0.0000 0.0000 'International Tables Vol C Tables 4.2.6.8 and 6.1.1.4'
O O 0.0106 0.0060 'International Tables Vol C Tables 4.2.6.8 and 6.1.1.4'
P P 0.1023 0.0942 'International Tables Vol C Tables 4.2.6.8 and 6.1.1.4'
S S 0.1246 0.1234 'International Tables Vol C Tables 4.2.6.8 and 6.1.1.4'
W W -0.8490 6.8722 'International Tables Vol C Tables 4.2.6.8 and 6.1.1.4'

loop_
_geom_angle_atom_site_label_1
_geom_angle_atom_site_label_2
_geom_angle_atom_site_label_3
_geom_angle
H1 W O2 134.6(14)
H1 W O1 130.7(14)
O2 W O1 83.77(10)
H1 W O10 124.1(14)
O2 W O10 82.33(9)
O1 W O10 83.50(10)
H1 W P2 69.7(14)
O2 W P2 87.66(7)
O1 W P2 85.93(7)
O10 W P2 166.15(8)
H1 W P3 66.4(14)
O2 W P3 84.37(8)
O1 W P3 162.47(7)
O10 W P3 82.16(7)
P2 W P3 106.44(4)
H1 W P1 65.8(14)
O2 W P1 159.50(8)
O1 W P1 81.39(8)
O10 W P1 82.01(7)
P2 W P1 105.23(4)
P3 W P1 106.45(4)
C52 P1 C53 103.1(2)
C52 P1 C51 101.8(2)
C53 P1 C51 102.7(2)
C52 P1 W 111.05(15)
C53 P1 W 117.10(15)
C51 P1 W 118.94(16)
C63 P2 C62 103.4(2)
C63 P2 C61 103.5(2)
C62 P2 C61 102.7(2)
C63 P2 W 111.92(15)
C62 P2 W 118.88(15)
C61 P2 W 114.74(15)
C73 P3 C71 104.3(2)
C73 P3 C72 103.2(2)
C71 P3 C72 100.1(2)
C73 P3 W 115.63(16)
C71 P3 W 113.50(16)
C72 P3 W 118.03(16)
O11 S1 O10 113.49(16)
O11 S1 C25 109.39(17)
O10 S1 C25 108.59(17)
O11 S1 C11 109.41(17)
O10 S1 C11 108.67(17)
C25 S1 C11 107.09(18)
O12 S2 O13 116.82(18)
O12 S2 C35 109.35(18)
O13 S2 C35 106.57(17)
O12 S2 C21 108.87(18)
O13 S2 C21 106.23(17)
C35 S2 C21 108.72(18)
O14 S3 O15 117.73(19)
O14 S3 C31 108.57(18)
O15 S3 C31 106.73(18)
O14 S3 C45 108.36(18)
O15 S3 C45 105.18(18)
C31 S3 C45 110.14(18)
O17 S4 O16 116.87(17)
O17 S4 C15 107.06(18)
O16 S4 C15 109.55(18)
O17 S4 C41 105.65(18)
O16 S4 C41 108.12(17)
C15 S4 C41 109.38(17)
C10 O1 W 134.5(2)
C20 O2 W 138.2(2)
H4 O4 C40 108(3)
S1 O10 W 124.10(15)
O1 C10 C11 126.6(4)
O1 C10 C15 120.7(3)
C11 C10 C15 112.6(3)
C12 C11 C10 123.7(4)
C12 C11 S1 115.0(3)
C10 C11 S1 121.3(3)
C13 C12 C11 121.9(4)
C12 C13 C14 116.0(4)
C12 C13 C16 123.7(4)
C14 C13 C16 120.3(4)
C15 C14 C13 123.1(4)
C14 C15 C10 122.6(4)
C14 C15 S4 116.2(3)
C10 C15 S4 121.1(3)
C18 C16 C13 113.9(4)
C18 C16 C17 109.0(5)
C13 C16 C17 110.7(4)
C18 C16 C19 109.5(5)
C13 C16 C19 108.9(4)
C17 C16 C19 104.4(5)
O2 C20 C21 122.7(3)
O2 C20 C25 124.0(3)
C21 C20 C25 113.3(3)
C22 C21 C20 122.1(4)
C22 C21 S2 116.2(3)
C20 C21 S2 121.7(3)
C21 C22 C23 123.1(4)
C24 C23 C22 116.2(4)
C24 C23 C26 121.3(4)
C22 C23 C26 122.5(4)
C23 C24 C25 121.3(4)
C24 C25 C20 123.9(3)
C24 C25 S1 117.4(3)
C20 C25 S1 118.7(3)
C28 C26 C27 113.1(6)
C28 C26 C23 112.0(4)
C27 C26 C23 113.1(4)
C28 C26 C29 103.3(5)
C27 C26 C29 107.5(6)
C23 C26 C29 107.0(4)
O3 C30 C31 124.1(3)
O3 C30 C35 121.9(3)
C31 C30 C35 114.0(3)
C32 C31 C30 122.5(3)
C32 C31 S3 116.5(3)
C30 C31 S3 120.6(3)
C33 C32 C31 122.3(4)
C32 C33 C34 116.3(3)
C32 C33 C36 123.1(4)
C34 C33 C36 120.6(4)
C35 C34 C33 122.2(4)
C34 C35 C30 122.2(3)
C34 C35 S2 115.4(3)
C30 C35 S2 122.4(3)
C38 C36 C37 110.1(5)
C38 C36 C39 108.6(4)
C37 C36 C39 107.3(4)
C38 C36 C33 109.2(4)
C37 C36 C33 112.3(4)
C39 C36 C33 109.3(4)
O4 C40 C41 121.6(3)
O4 C40 C45 122.4(3)
C41 C40 C45 116.0(3)
C42 C41 C40 121.6(4)
C42 C41 S4 113.2(3)
C40 C41 S4 125.0(3)
C41 C42 C43 122.5(4)
C42 C43 C44 116.4(4)
C42 C43 C46 122.7(4)
C44 C43 C46 120.9(4)
C45 C44 C43 122.2(4)
C44 C45 C40 121.3(4)
C44 C45 S3 116.7(3)
C40 C45 S3 121.4(3)
C49 C46 C47 109.9(4)
C49 C46 C43 112.7(4)
C47 C46 C43 111.2(4)
C49 C46 C48 108.2(4)
C47 C46 C48 108.8(4)
C43 C46 C48 105.9(4)

loop_
_geom_bond_atom_site_label_1
_geom_bond_atom_site_label_2
_geom_bond_distance
W H1 1.52(4)
W O2 2.068(3)
W O1 2.090(3)
W O10 2.162(2)
W P2 2.4717(10)
W P3 2.4989(12)
W P1 2.5084(11)
P1 C52 1.810(4)
P1 C53 1.812(4)
P1 C51 1.815(5)
P2 C63 1.784(4)
P2 C62 1.808(4)
P2 C61 1.810(4)
P3 C73 1.801(5)
P3 C71 1.805(4)
P3 C72 1.828(4)
S1 O11 1.430(2)
S1 O10 1.485(3)
S1 C25 1.745(4)
S1 C11 1.751(4)
S2 O12 1.440(3)
S2 O13 1.445(3)
S2 C35 1.766(4)
S2 C21 1.773(4)
S3 O14 1.436(3)
S3 O15 1.446(3)
S3 C31 1.760(4)
S3 C45 1.780(4)
S4 O17 1.440(3)
S4 O16 1.441(3)
S4 C15 1.766(4)
S4 C41 1.774(4)
O1 C10 1.316(4)
O2 C20 1.295(4)
O3 C30 1.293(4)
O4 H4 0.860(19)
O4 C40 1.324(4)
C10 C11 1.424(5)
C10 C15 1.425(5)
C11 C12 1.398(5)
C12 C13 1.361(5)
C13 C14 1.407(5)
C13 C16 1.512(6)
C14 C15 1.371(5)
C16 C18 1.457(7)
C16 C17 1.528(7)
C16 C19 1.568(8)
C20 C21 1.420(5)
C20 C25 1.424(5)
C21 C22 1.382(5)
C22 C23 1.400(5)
C23 C24 1.379(5)
C23 C26 1.524(6)
C24 C25 1.390(5)
C26 C28 1.455(7)
C26 C27 1.468(7)
C26 C29 1.556(7)
C30 C31 1.403(5)
C30 C35 1.429(5)
C31 C32 1.395(5)
C32 C33 1.379(5)
C33 C34 1.391(5)
C33 C36 1.526(5)
C34 C35 1.384(5)
C36 C38 1.506(7)
C36 C37 1.516(6)
C36 C39 1.524(6)
C40 C41 1.389(5)
C40 C45 1.425(5)
C41 C42 1.380(5)
C42 C43 1.385(5)
C43 C44 1.392(5)
C43 C46 1.542(6)
C44 C45 1.368(5)
C46 C49 1.522(6)
C46 C47 1.525(7)
C46 C48 1.571(7)

loop_
_platon_squeeze_void_nr
_platon_squeeze_void_average_x
_platon_squeeze_void_average_y
_platon_squeeze_void_average_z
_platon_squeeze_void_volume
_platon_squeeze_void_count_electrons
1 -0.004 0.500 0.000 1062.8 224.6
2 -0.020 1.000 0.500 1062.8 225.6
